data_7039126
loop_
_publ_author_name
'Marshall, Kayleigh L.'
'Wang, Qianlong'
'Sullivan, Hannah S. I.'
'Weller, Mark T.'

_publ_section_title
;
 Synthesis and structural characterisation of transition metal fluoride
 sulfates.
;
_journal_issue 21
_journal_name_full 'Dalton transactions (Cambridge, England : 2003)'
_journal_page_first 8854
_journal_page_last 8861
_journal_paper_doi 10.1039/c6dt00582a
_journal_volume 45
_journal_year 2016
_chemical_formula_sum 'C10 H10 F2 N2 O8 S2 Ti'
_chemical_formula_weight 436.22
_chemical_name_systematic
;
 ?
;
_space_group_crystal_system triclinic
_space_group_IT_number 2
_space_group_name_Hall '-P 1'
_space_group_name_H-M_alt 'P -1'
_symmetry_space_group_name_Hall '-P 1'
_symmetry_space_group_name_H-M 'P -1'
_atom_sites_solution_hydrogens mixed
_audit_creation_method SHELXL-2013
_audit_update_record
;
2016-02-08 deposited with the CCDC.
2016-04-22 downloaded from the CCDC.
;
_cell_angle_alpha 112.888(7)
_cell_angle_beta 95.196(6)
_cell_angle_gamma 98.706(5)
_cell_formula_units_Z 1
_cell_length_a 4.5768(3)
_cell_length_b 8.9162(6)
_cell_length_c 10.1236(9)
_cell_measurement_reflns_used 2452
_cell_measurement_temperature 150.2(5)
_cell_measurement_theta_max 28.9690
_cell_measurement_theta_min 4.5500
_cell_volume 371.11(5)
_computing_structure_refinement 'SHELXL-2013 (Sheldrick, 2013)'
_diffrn_ambient_temperature 150.2(5)
_diffrn_detector_area_resol_mean 8.0734
_diffrn_measured_fraction_theta_full 0.998
_diffrn_measured_fraction_theta_max 0.867
_diffrn_measurement_device_type 'New Xcalibur, EosS2'
_diffrn_measurement_method '\w scans'
_diffrn_radiation_type MoK\a
_diffrn_radiation_wavelength 0.71073
_diffrn_reflns_av_R_equivalents 0.0307
_diffrn_reflns_av_unetI/netI 0.0393
_diffrn_reflns_Laue_measured_fraction_full 0.998
_diffrn_reflns_Laue_measured_fraction_max 0.867
_diffrn_reflns_limit_h_max 6
_diffrn_reflns_limit_h_min -6
_diffrn_reflns_limit_k_max 11
_diffrn_reflns_limit_k_min -12
_diffrn_reflns_limit_l_max 13
_diffrn_reflns_limit_l_min -13
_diffrn_reflns_number 5670
_diffrn_reflns_point_group_measured_fraction_full 0.998
_diffrn_reflns_point_group_measured_fraction_max 0.867
_diffrn_reflns_theta_full 25.242
_diffrn_reflns_theta_max 29.383
_diffrn_reflns_theta_min 3.990
_diffrn_source 'Enhance (Mo) X-ray source'
_exptl_absorpt_coefficient_mu 0.929
_exptl_absorpt_correction_T_max 1.00000
_exptl_absorpt_correction_T_min 0.98969
_exptl_absorpt_correction_type multi-scan
_exptl_absorpt_process_details
;
CrysAlisPro, Agilent Technologies,
Version 1.171.37.33 (release 27-03-2014 CrysAlis171 .NET)
(compiled Mar 27 2014,17:12:48)
Empirical absorption correction using spherical harmonics,
 implemented in SCALE3 ABSPACK scaling algorithm.
;
_exptl_crystal_colour Colourless
_exptl_crystal_density_diffrn 1.952
_exptl_crystal_description Prism
_exptl_crystal_F_000 220
_exptl_crystal_size_max 0.06
_exptl_crystal_size_mid 0.05
_exptl_crystal_size_min 0.03
_refine_diff_density_max 0.439
_refine_diff_density_min -0.410
_refine_diff_density_rms 0.080
_refine_ls_extinction_method none
_refine_ls_goodness_of_fit_ref 1.073
_refine_ls_hydrogen_treatment mixed
_refine_ls_matrix_type full
_refine_ls_number_parameters 119
_refine_ls_number_reflns 1772
_refine_ls_number_restraints 0
_refine_ls_restrained_S_all 1.073
_refine_ls_R_factor_all 0.0451
_refine_ls_R_factor_gt 0.0346
_refine_ls_shift/su_max 0.000
_refine_ls_shift/su_mean 0.000
_refine_ls_structure_factor_coef Fsqd
_refine_ls_weighting_details 'w=1/[\s^2^(Fo^2^)+(0.0376P)^2^+0.1920P] where P=(Fo^2^+2Fc^2^)/3'
_refine_ls_weighting_scheme calc
_refine_ls_wR_factor_gt 0.0778
_refine_ls_wR_factor_ref 0.0825
_reflns_Friedel_coverage 0.000
_reflns_number_gt 1520
_reflns_number_total 1772
_reflns_threshold_expression 'I > 2\s(I)'
_cod_data_source_file c6dt00582a2.cif
_cod_data_source_block shelx
_cod_depositor_comments 'Adding full bibliography for 7039123--7039127.cif.'
_cod_database_code 7039126
_shelx_space_group_comment
;
The symmetry employed for this shelxl refinement is uniquely defined
by the following loop, which should always be used as a source of
symmetry information in preference to the above space-group names.
They are only intended as comments.
;
_shelxl_version_number 2013-4

loop_
_space_group_symop_operation_xyz
'x, y, z'
'-x, -y, -z'

loop_
_atom_site_label
_atom_site_type_symbol
_atom_site_fract_x
_atom_site_fract_y
_atom_site_fract_z
_atom_site_U_iso_or_equiv
_atom_site_adp_type
_atom_site_occupancy
_atom_site_site_symmetry_order
_atom_site_calc_flag
_atom_site_refinement_flags_posn
_atom_site_refinement_flags_adp
_atom_site_refinement_flags_occupancy
Ti1 Ti 0.0000 0.0000 0.0000 0.00962(15) Uani 1 2 d S . P
S2 S 0.50091(12) 0.11616(6) -0.16474(6) 0.01096(14) Uani 1 1 d . . .
F1 F 0.0766(3) -0.18690(15) -0.13604(13) 0.0153(3) Uani 1 1 d . . .
O2 O 0.3011(3) 0.14139(18) -0.05120(16) 0.0143(3) Uani 1 1 d . . .
O1 O 0.3073(3) 0.00166(18) 0.14924(16) 0.0128(3) Uani 1 1 d . . .
O4 O 0.6903(4) 0.27790(19) -0.12852(18) 0.0189(4) Uani 1 1 d . . .
N1 N 1.0723(4) 0.3575(2) -0.2886(2) 0.0150(4) Uani 1 1 d . . .
C1 C 1.0366(6) 0.2646(3) -0.4316(3) 0.0222(5) Uani 1 1 d . . .
H1 H 0.8984 0.1643 -0.4730 0.027 Uiso 1 1 calc R U .
O5 O 0.6728(4) -0.0421(2) 0.30810(18) 0.0242(4) Uani 1 1 d . . .
C4 C 1.4105(5) 0.4685(3) -0.4546(2) 0.0117(4) Uani 1 1 d . . .
C6 C 1.2695(5) 0.5009(3) -0.2240(3) 0.0189(5) Uani 1 1 d . . .
H2 H 1.2923 0.5612 -0.1240 0.023 Uiso 1 1 calc R U .
C3 C 1.2041(6) 0.3173(3) -0.5175(3) 0.0209(5) Uani 1 1 d . . .
H3 H 1.1800 0.2528 -0.6168 0.025 Uiso 1 1 calc R U .
C5 C 1.4397(5) 0.5596(3) -0.3058(3) 0.0194(5) Uani 1 1 d . . .
H4 H 1.5750 0.6608 -0.2610 0.023 Uiso 1 1 calc R U .
H5 H 0.963(7) 0.325(4) -0.242(3) 0.032(9) Uiso 1 1 d . . .

loop_
_atom_site_aniso_label
_atom_site_aniso_U_11
_atom_site_aniso_U_22
_atom_site_aniso_U_33
_atom_site_aniso_U_23
_atom_site_aniso_U_13
_atom_site_aniso_U_12
Ti1 0.0072(3) 0.0100(3) 0.0103(3) 0.0028(2) 0.0029(2) 0.0010(2)
S2 0.0114(3) 0.0130(3) 0.0095(3) 0.0060(2) 0.0022(2) 0.0012(2)
F1 0.0137(6) 0.0141(6) 0.0150(7) 0.0023(5) 0.0033(5) 0.0032(5)
O2 0.0102(7) 0.0145(8) 0.0182(8) 0.0063(7) 0.0065(6) 0.0012(6)
O1 0.0099(7) 0.0130(7) 0.0140(8) 0.0040(6) 0.0014(6) 0.0029(6)
O4 0.0245(9) 0.0140(8) 0.0200(9) 0.0084(7) 0.0115(7) 0.0006(7)
N1 0.0153(10) 0.0193(10) 0.0156(10) 0.0116(8) 0.0077(8) 0.0033(8)
C1 0.0261(13) 0.0215(12) 0.0155(12) 0.0089(10) 0.0001(10) -0.0075(10)
O5 0.0302(10) 0.0268(9) 0.0113(8) 0.0050(7) -0.0070(7) 0.0067(8)
C4 0.0127(10) 0.0115(10) 0.0128(11) 0.0062(9) 0.0040(8) 0.0030(8)
C6 0.0259(13) 0.0160(11) 0.0139(11) 0.0043(9) 0.0099(10) 0.0028(10)
C3 0.0270(13) 0.0198(12) 0.0108(11) 0.0048(9) 0.0025(10) -0.0061(10)
C5 0.0230(12) 0.0139(11) 0.0152(12) 0.0014(9) 0.0067(10) -0.0032(9)

loop_
_atom_type_symbol
_atom_type_description
_atom_type_scat_dispersion_real
_atom_type_scat_dispersion_imag
_atom_type_scat_source
C C 0.0033 0.0016 'International Tables Vol C Tables 4.2.6.8 and 6.1.1.4'
H H 0.0000 0.0000 'International Tables Vol C Tables 4.2.6.8 and 6.1.1.4'
N N 0.0061 0.0033 'International Tables Vol C Tables 4.2.6.8 and 6.1.1.4'
O O 0.0106 0.0060 'International Tables Vol C Tables 4.2.6.8 and 6.1.1.4'
S S 0.1246 0.1234 'International Tables Vol C Tables 4.2.6.8 and 6.1.1.4'
Ti Ti 0.2776 0.4457 'International Tables Vol C Tables 4.2.6.8 and 6.1.1.4'
F F 0.0171 0.0103 'International Tables Vol C Tables 4.2.6.8 and 6.1.1.4'

loop_
_geom_angle_atom_site_label_1
_geom_angle_atom_site_label_2
_geom_angle_atom_site_label_3
_geom_angle
_geom_angle_site_symmetry_1
_geom_angle_site_symmetry_3
F1 Ti1 F1 180.0 2 .
F1 Ti1 O1 87.68(6) 2 .
F1 Ti1 O1 92.32(6) . .
F1 Ti1 O1 92.32(6) 2 2
F1 Ti1 O1 87.68(6) . 2
O1 Ti1 O1 180.00(7) . 2
F1 Ti1 O2 88.47(6) 2 .
F1 Ti1 O2 91.53(6) . .
O1 Ti1 O2 89.38(6) . .
O1 Ti1 O2 90.62(6) 2 .
F1 Ti1 O2 91.54(6) 2 2
F1 Ti1 O2 88.47(6) . 2
O1 Ti1 O2 90.62(6) . 2
O1 Ti1 O2 89.38(6) 2 2
O2 Ti1 O2 180.0 . 2
O5 S2 O4 114.46(11) 2_655 .
O5 S2 O2 110.87(10) 2_655 .
O4 S2 O2 106.28(9) . .
O5 S2 O1 108.75(10) 2_655 2_655
O4 S2 O1 109.39(9) . 2_655
O2 S2 O1 106.81(9) . 2_655
S2 O2 Ti1 136.64(9) . .
S2 O1 Ti1 136.60(9) 2_655 .
C6 N1 C1 122.2(2) . .
N1 C1 C3 120.1(2) . .
C5 C4 C3 118.0(2) . .
C5 C4 C4 121.1(2) . 2_864
C3 C4 C4 120.9(2) . 2_864
N1 C6 C5 119.7(2) . .
C1 C3 C4 119.6(2) . .
C6 C5 C4 120.4(2) . .

loop_
_geom_bond_atom_site_label_1
_geom_bond_atom_site_label_2
_geom_bond_distance
_geom_bond_site_symmetry_2
Ti1 F1 1.8099(12) 2
Ti1 F1 1.8099(12) .
Ti1 O1 1.9627(15) .
Ti1 O1 1.9627(15) 2
Ti1 O2 1.9668(15) .
Ti1 O2 1.9668(15) 2
S2 O5 1.4357(17) 2_655
S2 O4 1.4554(16) .
S2 O2 1.5033(15) .
S2 O1 1.5104(15) 2_655
O1 S2 1.5104(15) 2_655
N1 C6 1.330(3) .
N1 C1 1.339(3) .
C1 C3 1.377(3) .
O5 S2 1.4357(17) 2_655
C4 C5 1.388(3) .
C4 C3 1.397(3) .
C4 C4 1.493(4) 2_864
C6 C5 1.377(3) .
